data_7102958
loop_
_publ_author_name
'Ogoshi, Sensuke'
'Arai, Tomoya'
'Ohashi, Masato'
'Kurosawa, Hideo'

_publ_section_title
;
 Nickeladihydrofuran. Key intermediate for nickel-catalyzed reaction of
 alkyne and aldehyde.
;
_journal_issue 11
_journal_name_full 'Chemical communications (Cambridge, England)'
_journal_page_first 1347
_journal_page_last 1349
_journal_paper_doi 10.1039/b717261c
_journal_year 2008
_chemical_formula_moiety 'C58 H90 Ni2 O2 P2, C5 H12, C4 H8 O'
_chemical_formula_sum 'C67 H110 Ni2 O3 P2'
_chemical_formula_weight 1142.91
_chemical_name_systematic
;
?
;
_space_group_IT_number 15
_symmetry_cell_setting monoclinic
_symmetry_Int_Tables_number 15
_symmetry_space_group_name_Hall '-C 2yc'
_symmetry_space_group_name_H-M 'C 1 2/c 1'
_atom_sites_solution_hydrogens geom
_atom_sites_solution_primary direct
_atom_sites_solution_secondary difmap
_audit_creation_method SHELXL-97
_cell_angle_alpha 90.00
_cell_angle_beta 110.2380(15)
_cell_angle_gamma 90.00
_cell_formula_units_Z 8
_cell_length_a 49.179(3)
_cell_length_b 13.9696(8)
_cell_length_c 20.1131(11)
_cell_measurement_reflns_used 34795
_cell_measurement_temperature 273(2)
_cell_measurement_theta_max 27.46
_cell_measurement_theta_min 3.05
_cell_volume 12964.8(13)
_computing_cell_refinement 'Rigaku/RAPID Diffractometer Control'
_computing_data_collection 'Rigaku/RAPID Diffractometer Control'
_computing_data_reduction 'teXsan: PROCESS (MSC)'
_computing_molecular_graphics 'Ortep-3 (Louis J. Farrugia, 1999)'
_computing_publication_material 'SHELXL-97 and modified'
_computing_structure_refinement 'SHELXL-97 (Sheldrick, 1999)'
_computing_structure_solution 'PATTY (Bueskens, et al., 1994)'
_diffrn_ambient_temperature 273(2)
_diffrn_detector_area_resol_mean 10.00
_diffrn_measured_fraction_theta_full 0.987
_diffrn_measured_fraction_theta_max 0.987
_diffrn_measurement_device_type 'Rigaku R-AXIS RAPID'
_diffrn_measurement_method \w
_diffrn_radiation_detector 'imaging plate'
_diffrn_radiation_monochromator graphite
_diffrn_radiation_source 'fine-focus sealed tube'
_diffrn_radiation_type MoK\a
_diffrn_radiation_wavelength 0.71075
_diffrn_reflns_av_R_equivalents 0.0746
_diffrn_reflns_av_sigmaI/netI 0.0712
_diffrn_reflns_limit_h_max 63
_diffrn_reflns_limit_h_min -63
_diffrn_reflns_limit_k_max 18
_diffrn_reflns_limit_k_min -17
_diffrn_reflns_limit_l_max 25
_diffrn_reflns_limit_l_min -26
_diffrn_reflns_number 56067
_diffrn_reflns_theta_full 27.49
_diffrn_reflns_theta_max 27.49
_diffrn_reflns_theta_min 3.11
_exptl_absorpt_coefficient_mu 0.672
_exptl_absorpt_correction_T_max 0.77
_exptl_absorpt_correction_T_min 0.55
_exptl_absorpt_correction_type multi-scan
_exptl_absorpt_process_details
;
Higashi, T. (1999). Abscor - Empirical Absorption Correction based on
Fourier Series Approximation. Rigaku Corporation, Tokyo, Japan.
;
_exptl_crystal_colour black
_exptl_crystal_density_diffrn 1.171
_exptl_crystal_density_method 'not measured'
_exptl_crystal_description platelet
_exptl_crystal_F_000 4976
_exptl_crystal_size_max 1.00
_exptl_crystal_size_mid 0.80
_exptl_crystal_size_min 0.40
_refine_diff_density_max 0.650
_refine_diff_density_min -0.484
_refine_diff_density_rms 0.077
_refine_ls_extinction_method none
_refine_ls_goodness_of_fit_ref 0.954
_refine_ls_hydrogen_treatment constr
_refine_ls_matrix_type full
_refine_ls_number_parameters 663
_refine_ls_number_reflns 14670
_refine_ls_number_restraints 24
_refine_ls_restrained_S_all 0.959
_refine_ls_R_factor_all 0.0898
_refine_ls_R_factor_gt 0.0585
_refine_ls_shift/su_max 0.002
_refine_ls_shift/su_mean 0.000
_refine_ls_structure_factor_coef Fsqd
_refine_ls_weighting_details 'calc w=1/[\s^2^(Fo^2^)+(0.0951P)^2^+0.0000P] where P=(Fo^2^+2Fc^2^)/3'
_refine_ls_weighting_scheme calc
_refine_ls_wR_factor_gt 0.1472
_refine_ls_wR_factor_ref 0.1712
_reflns_number_gt 9292
_reflns_number_total 14670
_reflns_threshold_expression >2sigma(I)
_cod_data_source_file b717261c.txt
_cod_data_source_block a
_cod_depositor_comments
;
The following automatic conversions were performed:
'_symmetry_cell_setting' value 'Monoclinic' changed to 'monoclinic'
according to '/home/saulius/struct/CIF-dictionaries/cif_core.dic'
dictionary named 'cif_core.dic' version 2.4.1 from
2010-06-29.

'_exptl_absorpt_correction_type' value 'Multi-Scan' changed
to 'multi-scan' according to
'/home/saulius/struct/CIF-dictionaries/cif_core.dic' dictionary named
'cif_core.dic' version 2.4.1 from 2010-06-29.

Automatic conversion script
Id: cif_fix_enum 1527 2010-12-29 10:47:43Z saulius 
;
_cod_original_sg_symbol_H-M C2/c
_cod_database_code 7102958

loop_
_symmetry_equiv_pos_as_xyz
'x, y, z'
'-x, y, -z+1/2'
'x+1/2, y+1/2, z'
'-x+1/2, y+1/2, -z+1/2'
'-x, -y, -z'
'x, -y, z-1/2'
'-x+1/2, -y+1/2, -z'
'x+1/2, -y+1/2, z-1/2'

loop_
_atom_site_label
_atom_site_type_symbol
_atom_site_fract_x
_atom_site_fract_y
_atom_site_fract_z
_atom_site_U_iso_or_equiv
_atom_site_adp_type
_atom_site_occupancy
_atom_site_symmetry_multiplicity
_atom_site_calc_flag
_atom_site_refinement_flags
_atom_site_disorder_assembly
_atom_site_disorder_group
Ni1 Ni 0.622145(8) 0.38339(2) 0.063516(18) 0.04148(12) Uani 1 1 d . . .
Ni2 Ni 0.633582(9) 0.21721(3) -0.010017(18) 0.04329(12) Uani 1 1 d . . .
P1 P 0.579746(17) 0.45419(5) 0.04014(4) 0.04162(18) Uani 1 1 d . . .
P2 P 0.651766(19) 0.21612(6) -0.09621(4) 0.04556(19) Uani 1 1 d . A .
O1 O 0.65438(5) 0.32020(15) 0.05476(11) 0.0541(5) Uani 1 1 d . . .
O2 O 0.60772(5) 0.25286(13) 0.03653(10) 0.0466(5) Uani 1 1 d . . .
C1 C 0.64831(7) 0.4877(2) 0.10129(15) 0.0499(7) Uani 1 1 d . . .
C2 C 0.67545(8) 0.4654(2) 0.10679(16) 0.0537(8) Uani 1 1 d . . .
C3 C 0.68151(7) 0.3671(2) 0.08607(15) 0.0504(7) Uani 1 1 d . . .
H3 H 0.6912 0.3720 0.0511 0.060 Uiso 1 1 calc R . .
C4 C 0.61308(8) 0.0987(2) -0.02650(16) 0.0512(8) Uani 1 1 d . . .
C5 C 0.59594(8) 0.0909(2) 0.01202(15) 0.0516(8) Uani 1 1 d . . .
C6 C 0.59261(7) 0.1771(2) 0.05434(15) 0.0468(7) Uani 1 1 d . . .
H6 H 0.5720 0.1942 0.0389 0.056 Uiso 1 1 calc R . .
C7 C 0.70098(7) 0.3110(2) 0.15109(17) 0.0568(8) Uani 1 1 d . . .
C8 C 0.69375(9) 0.3064(3) 0.21099(19) 0.0716(10) Uani 1 1 d . . .
H8 H 0.6768 0.3351 0.2114 0.086 Uiso 1 1 calc R . .
C9 C 0.71156(11) 0.2593(4) 0.2709(2) 0.0905(14) Uani 1 1 d . . .
H9 H 0.7064 0.2577 0.3113 0.109 Uiso 1 1 calc R . .
C10 C 0.73633(12) 0.2156(4) 0.2720(3) 0.1005(16) Uani 1 1 d . . .
H10 H 0.7478 0.1826 0.3120 0.121 Uiso 1 1 calc R . .
C11 C 0.74409(10) 0.2212(4) 0.2123(3) 0.0995(16) Uani 1 1 d . . .
H11 H 0.7612 0.1929 0.2124 0.119 Uiso 1 1 calc R . .
C12 C 0.72644(9) 0.2686(3) 0.1525(2) 0.0776(11) Uani 1 1 d . . .
H12 H 0.7319 0.2719 0.1126 0.093 Uiso 1 1 calc R . .
C13 C 0.70204(9) 0.5284(3) 0.1376(2) 0.0758(11) Uani 1 1 d . . .
H13A H 0.7168 0.5083 0.1195 0.114 Uiso 1 1 calc R . .
H13B H 0.7092 0.5228 0.1883 0.114 Uiso 1 1 calc R . .
H13C H 0.6970 0.5938 0.1246 0.114 Uiso 1 1 calc R . .
C14 C 0.64264(8) 0.5840(2) 0.12989(18) 0.0605(9) Uani 1 1 d . . .
H14A H 0.6261 0.5787 0.1446 0.091 Uiso 1 1 calc R . .
H14B H 0.6390 0.6316 0.0934 0.091 Uiso 1 1 calc R . .
H14C H 0.6593 0.6022 0.1696 0.091 Uiso 1 1 calc R . .
C15 C 0.60323(8) 0.1583(2) 0.13421(16) 0.0555(8) Uani 1 1 d . . .
C16 C 0.58373(10) 0.1358(2) 0.1682(2) 0.0713(11) Uani 1 1 d . . .
H16 H 0.5641 0.1293 0.1420 0.086 Uiso 1 1 calc R . .
C17 C 0.59363(14) 0.1229(3) 0.2415(3) 0.0919(16) Uani 1 1 d . . .
H17 H 0.5805 0.1086 0.2642 0.110 Uiso 1 1 calc R . .
C18 C 0.62207(15) 0.1309(4) 0.2796(2) 0.109(2) Uani 1 1 d . . .
H18 H 0.6285 0.1225 0.3284 0.130 Uiso 1 1 calc R . .
C19 C 0.64129(13) 0.1511(4) 0.2475(2) 0.1171(19) Uani 1 1 d . . .
H19 H 0.6609 0.1558 0.2744 0.141 Uiso 1 1 calc R . .
C20 C 0.63194(10) 0.1652(3) 0.17360(19) 0.0844(13) Uani 1 1 d . . .
H20 H 0.6453 0.1791 0.1518 0.101 Uiso 1 1 calc R . .
C21 C 0.57920(9) 0.0027(2) 0.0185(2) 0.0725(11) Uani 1 1 d . . .
H21A H 0.5686 0.0160 0.0494 0.109 Uiso 1 1 calc R . .
H21B H 0.5925 -0.0491 0.0376 0.109 Uiso 1 1 calc R . .
H21C H 0.5660 -0.0149 -0.0274 0.109 Uiso 1 1 calc R . .
C22 C 0.61634(9) 0.0134(2) -0.0693(2) 0.0702(10) Uani 1 1 d . . .
H22A H 0.6363 0.0062 -0.0646 0.105 Uiso 1 1 calc R . .
H22B H 0.6049 0.0231 -0.1183 0.105 Uiso 1 1 calc R . .
H22C H 0.6098 -0.0433 -0.0523 0.105 Uiso 1 1 calc R . .
C23 C 0.55254(6) 0.3809(2) -0.02803(14) 0.0434(6) Uani 1 1 d . . .
H23 H 0.5561 0.3156 -0.0092 0.052 Uiso 1 1 calc R . .
C24 C 0.55773(7) 0.3747(2) -0.09934(14) 0.0493(7) Uani 1 1 d . . .
H24A H 0.5522 0.4347 -0.1248 0.059 Uiso 1 1 calc R . .
H24B H 0.5781 0.3638 -0.0908 0.059 Uiso 1 1 calc R . .
C25 C 0.53995(7) 0.2934(3) -0.14359(17) 0.0589(8) Uani 1 1 d . . .
H25A H 0.5427 0.2919 -0.1891 0.071 Uiso 1 1 calc R . .
H25B H 0.5468 0.2331 -0.1198 0.071 Uiso 1 1 calc R . .
C26 C 0.50796(8) 0.3038(3) -0.15550(17) 0.0624(9) Uani 1 1 d . . .
H26A H 0.4977 0.2483 -0.1811 0.075 Uiso 1 1 calc R . .
H26B H 0.5005 0.3599 -0.1845 0.075 Uiso 1 1 calc R . .
C27 C 0.50231(8) 0.3133(3) -0.08629(17) 0.0609(9) Uani 1 1 d . . .
H27A H 0.5075 0.2542 -0.0596 0.073 Uiso 1 1 calc R . .
H27B H 0.4818 0.3249 -0.0960 0.073 Uiso 1 1 calc R . .
C28 C 0.52016(7) 0.3965(2) -0.04251(16) 0.0546(8) Uani 1 1 d . . .
H28A H 0.5140 0.4561 -0.0681 0.066 Uiso 1 1 calc R . .
H28B H 0.5168 0.4012 0.0021 0.066 Uiso 1 1 calc R . .
C29 C 0.56306(7) 0.4605(2) 0.11055(14) 0.0464(7) Uani 1 1 d . . .
H29 H 0.5440 0.4903 0.0893 0.056 Uiso 1 1 calc R . .
C30 C 0.55818(9) 0.3604(2) 0.13506(17) 0.0602(9) Uani 1 1 d . . .
H30A H 0.5475 0.3221 0.0941 0.072 Uiso 1 1 calc R . .
H30B H 0.5768 0.3299 0.1582 0.072 Uiso 1 1 calc R . .
C31 C 0.54141(9) 0.3636(3) 0.18603(18) 0.0696(11) Uani 1 1 d . . .
H31A H 0.5222 0.3891 0.1618 0.084 Uiso 1 1 calc R . .
H31B H 0.5393 0.2992 0.2017 0.084 Uiso 1 1 calc R . .
C32 C 0.55704(9) 0.4258(3) 0.24990(17) 0.0689(10) Uani 1 1 d . . .
H32A H 0.5452 0.4320 0.2794 0.083 Uiso 1 1 calc R . .
H32B H 0.5751 0.3953 0.2778 0.083 Uiso 1 1 calc R . .
C33 C 0.56329(9) 0.5240(3) 0.22731(17) 0.0647(10) Uani 1 1 d . . .
H33A H 0.5747 0.5600 0.2689 0.078 Uiso 1 1 calc R . .
H33B H 0.5452 0.5578 0.2053 0.078 Uiso 1 1 calc R . .
C34 C 0.57967(8) 0.5193(2) 0.17539(15) 0.0557(8) Uani 1 1 d . . .
H34A H 0.5826 0.5836 0.1609 0.067 Uiso 1 1 calc R . .
H34B H 0.5986 0.4908 0.1986 0.067 Uiso 1 1 calc R . .
C35 C 0.57691(7) 0.5792(2) 0.00674(15) 0.0487(7) Uani 1 1 d . . .
H35 H 0.5861 0.6185 0.0489 0.058 Uiso 1 1 calc R . .
C36 C 0.54651(8) 0.6203(2) -0.02700(18) 0.0600(9) Uani 1 1 d . . .
H36A H 0.5356 0.6102 0.0044 0.072 Uiso 1 1 calc R . .
H36B H 0.5366 0.5871 -0.0711 0.072 Uiso 1 1 calc R . .
C37 C 0.54759(11) 0.7277(3) -0.0416(2) 0.0789(12) Uani 1 1 d . . .
H37A H 0.5281 0.7515 -0.0649 0.095 Uiso 1 1 calc R . .
H37B H 0.5559 0.7617 0.0029 0.095 Uiso 1 1 calc R . .
C38 C 0.56566(10) 0.7468(3) -0.0885(2) 0.0758(12) Uani 1 1 d . . .
H38A H 0.5559 0.7198 -0.1351 0.091 Uiso 1 1 calc R . .
H38B H 0.5673 0.8153 -0.0939 0.091 Uiso 1 1 calc R . .
C39 C 0.59561(10) 0.7041(3) -0.0577(2) 0.0728(11) Uani 1 1 d . . .
H39A H 0.6064 0.7379 -0.0145 0.087 Uiso 1 1 calc R . .
H39B H 0.6057 0.7126 -0.0910 0.087 Uiso 1 1 calc R . .
C40 C 0.59473(8) 0.5977(2) -0.04130(17) 0.0549(8) Uani 1 1 d . . .
H40A H 0.6143 0.5744 -0.0182 0.066 Uiso 1 1 calc R . .
H40B H 0.5863 0.5625 -0.0852 0.066 Uiso 1 1 calc R . .
C41 C 0.66329(7) 0.3419(2) -0.10385(16) 0.0515(7) Uani 1 1 d . . .
H41 H 0.6747 0.3611 -0.0553 0.062 Uiso 1 1 calc R . .
C42 C 0.63735(8) 0.4094(2) -0.12657(19) 0.0593(8) Uani 1 1 d . . .
H42A H 0.6259 0.3994 -0.0964 0.071 Uiso 1 1 calc R . .
H42B H 0.6252 0.3947 -0.1749 0.071 Uiso 1 1 calc R . .
C43 C 0.64670(9) 0.5141(3) -0.1221(2) 0.0704(10) Uani 1 1 d . . .
H43A H 0.6296 0.5543 -0.1401 0.084 Uiso 1 1 calc R . .
H43B H 0.6567 0.5310 -0.0729 0.084 Uiso 1 1 calc R . .
C44 C 0.66642(9) 0.5337(3) -0.1639(2) 0.0722(10) Uani 1 1 d . . .
H44A H 0.6731 0.5995 -0.1564 0.087 Uiso 1 1 calc R . .
H44B H 0.6557 0.5253 -0.2140 0.087 Uiso 1 1 calc R . .
C45 C 0.69231(9) 0.4671(3) -0.1416(2) 0.0740(11) Uani 1 1 d . . .
H45A H 0.7043 0.4812 -0.0932 0.089 Uiso 1 1 calc R . .
H45B H 0.7038 0.4780 -0.1716 0.089 Uiso 1 1 calc R . .
C46 C 0.68299(8) 0.3620(3) -0.14713(19) 0.0640(9) Uani 1 1 d . . .
H46A H 0.7001 0.3217 -0.1300 0.077 Uiso 1 1 calc R . .
H46B H 0.6727 0.3460 -0.1964 0.077 Uiso 1 1 calc R . .
C47 C 0.62600(7) 0.1776(2) -0.18412(14) 0.0479(7) Uani 1 1 d . . .
H47 H 0.6269 0.1076 -0.1831 0.058 Uiso 1 1 calc R . .
C48 C 0.63306(9) 0.2065(3) -0.25018(16) 0.0617(9) Uani 1 1 d . . .
H48A H 0.6528 0.1883 -0.2442 0.074 Uiso 1 1 calc R . .
H48B H 0.6314 0.2754 -0.2565 0.074 Uiso 1 1 calc R . .
C49 C 0.61178(9) 0.1560(3) -0.31611(17) 0.0733(11) Uani 1 1 d . . .
H49A H 0.6157 0.1768 -0.3579 0.088 Uiso 1 1 calc R . .
H49B H 0.6150 0.0874 -0.3114 0.088 Uiso 1 1 calc R . .
C50 C 0.58085(9) 0.1768(3) -0.32576(18) 0.0744(11) Uani 1 1 d . . .
H50A H 0.5684 0.1402 -0.3656 0.089 Uiso 1 1 calc R . .
H50B H 0.5770 0.2442 -0.3366 0.089 Uiso 1 1 calc R . .
C51 C 0.57378(8) 0.1520(3) -0.25955(19) 0.0687(10) Uani 1 1 d . . .
H51A H 0.5541 0.1717 -0.2662 0.082 Uiso 1 1 calc R . .
H51B H 0.5750 0.0832 -0.2525 0.082 Uiso 1 1 calc R . .
C52 C 0.59455(7) 0.2012(2) -0.19435(16) 0.0560(8) Uani 1 1 d . . .
H52A H 0.5903 0.1810 -0.1528 0.067 Uiso 1 1 calc R . .
H52B H 0.5917 0.2699 -0.1992 0.067 Uiso 1 1 calc R . .
C53 C 0.68515(9) 0.1463(3) -0.0860(2) 0.0730(11) Uani 1 1 d . . .
H53A H 0.6932 0.1770 -0.1190 0.088 Uiso 0.678(12) 1 calc PR A 1
H53B H 0.6778 0.0883 -0.0705 0.088 Uiso 0.322(12) 1 calc PR A 2
C54 C 0.70757(9) 0.1642(3) -0.0144(2) 0.0757(11) Uani 1 1 d . A .
H54A H 0.7011 0.1362 0.0217 0.091 Uiso 0.678(12) 1 calc PR A 1
H54B H 0.7095 0.2327 -0.0060 0.091 Uiso 0.678(12) 1 calc PR A 1
H54C H 0.6979 0.1774 0.0193 0.091 Uiso 0.322(12) 1 calc PR A 2
H54D H 0.7188 0.2204 -0.0169 0.091 Uiso 0.322(12) 1 calc PR A 2
C56 C 0.73621(12) 0.0245(5) -0.0312(3) 0.129(2) Uani 1 1 d . . .
H56A H 0.7315 -0.0169 0.0019 0.155 Uiso 0.678(12) 1 calc PR A 1
H56B H 0.7552 0.0061 -0.0316 0.155 Uiso 0.678(12) 1 calc PR A 1
H56C H 0.7419 -0.0383 -0.0105 0.155 Uiso 0.322(12) 1 calc PR A 2
H56D H 0.7532 0.0535 -0.0366 0.155 Uiso 0.322(12) 1 calc PR A 2
C57 C 0.71433(11) 0.0106(4) -0.1036(3) 0.1084(18) Uani 1 1 d . A .
H57A H 0.7136 -0.0565 -0.1165 0.130 Uiso 0.678(12) 1 calc PR A 1
H57B H 0.7200 0.0470 -0.1378 0.130 Uiso 0.678(12) 1 calc PR A 1
H57C H 0.7027 -0.0449 -0.1023 0.130 Uiso 0.322(12) 1 calc PR A 2
H57D H 0.7246 -0.0042 -0.1358 0.130 Uiso 0.322(12) 1 calc PR A 2
C55A C 0.73720(18) 0.1221(7) -0.0079(5) 0.091(3) Uani 0.678(12) 1 d P A 1
H55A H 0.7457 0.1612 -0.0354 0.109 Uiso 0.678(12) 1 calc PR A 1
H55B H 0.7498 0.1257 0.0413 0.109 Uiso 0.678(12) 1 calc PR A 1
C58A C 0.68332(16) 0.0446(5) -0.1057(4) 0.084(3) Uani 0.678(12) 1 d P A 1
H58A H 0.6692 0.0357 -0.1528 0.100 Uiso 0.678(12) 1 calc PR A 1
H58B H 0.6772 0.0071 -0.0727 0.100 Uiso 0.678(12) 1 calc PR A 1
C55B C 0.7291(4) 0.0750(15) 0.0134(8) 0.081(5) Uani 0.322(12) 1 d P A 2
H55C H 0.7468 0.0992 0.0481 0.097 Uiso 0.322(12) 1 calc PR A 2
H55D H 0.7204 0.0323 0.0383 0.097 Uiso 0.322(12) 1 calc PR A 2
C58B C 0.6928(3) 0.0991(13) -0.1363(7) 0.082(6) Uani 0.322(12) 1 d P A 2
H58C H 0.7022 0.1436 -0.1585 0.099 Uiso 0.322(12) 1 calc PR A 2
H58D H 0.6754 0.0754 -0.1727 0.099 Uiso 0.322(12) 1 calc PR A 2
C61 C 0.7369(4) 0.7520(14) 0.0073(11) 0.337(9) Uiso 1 1 d . . .
C62 C 0.7056(5) 0.7307(13) -0.0216(9) 0.336(8) Uiso 1 1 d . . .
C63 C 0.6810(6) 0.7539(17) -0.0101(13) 0.237(10) Uiso 0.50 1 d P . .
C64 C 0.5000 -0.007(3) -0.2500 0.52(2) Uiso 1 2 d SD . .
C65 C 0.5013(5) -0.0426(16) -0.1801(8) 0.436(11) Uiso 1 1 d D . .
C66 C 0.4972(6) 0.0018(19) -0.1112(12) 0.553(16) Uiso 1 1 d D . .
O71 O 0.6695(5) 0.0391(19) -0.3804(12) 0.392(12) Uiso 0.666(12) 1 d PD B 3
C72 C 0.6946(7) -0.0153(17) -0.3271(18) 0.341(14) Uiso 0.666(12) 1 d PD B 3
C73 C 0.7177(5) 0.063(2) -0.311(2) 0.46(3) Uiso 0.666(12) 1 d PD B 3
C74 C 0.6943(5) 0.1406(14) -0.3175(11) 0.252(9) Uiso 0.666(12) 1 d PD B 3
C75 C 0.6788(5) 0.1326(18) -0.3949(12) 0.321(13) Uiso 0.666(12) 1 d PD B 3
O81 O 0.7219(5) 0.0371(18) -0.3533(13) 0.261(14) Uiso 0.334(12) 1 d PD B 4
C82 C 0.6952(6) 0.0456(17) -0.4148(10) 0.154(10) Uiso 0.334(12) 1 d PD B 4
C83 C 0.6819(7) -0.023(2) -0.3754(15) 0.206(14) Uiso 0.334(12) 1 d PD B 4
C84 C 0.6837(6) 0.045(2) -0.3101(13) 0.180(12) Uiso 0.334(12) 1 d PD B 4
C85 C 0.7154(5) 0.0637(19) -0.2901(12) 0.172(13) Uiso 0.334(12) 1 d PD B 4

loop_
_atom_site_aniso_label
_atom_site_aniso_U_11
_atom_site_aniso_U_22
_atom_site_aniso_U_33
_atom_site_aniso_U_23
_atom_site_aniso_U_13
_atom_site_aniso_U_12
Ni1 0.0481(2) 0.0392(2) 0.0365(2) -0.00303(14) 0.01383(16) -0.00108(16)
Ni2 0.0543(3) 0.0387(2) 0.0385(2) -0.00096(14) 0.01821(17) 0.00030(16)
P1 0.0505(5) 0.0406(4) 0.0350(4) -0.0015(3) 0.0163(3) 0.0019(3)
P2 0.0510(5) 0.0482(4) 0.0385(4) -0.0008(3) 0.0167(3) 0.0043(3)
O1 0.0481(13) 0.0562(13) 0.0562(12) -0.0150(10) 0.0157(10) -0.0006(10)
O2 0.0610(14) 0.0354(10) 0.0495(11) -0.0024(9) 0.0268(10) -0.0032(9)
C1 0.058(2) 0.0476(17) 0.0432(15) -0.0047(13) 0.0161(14) -0.0067(15)
C2 0.059(2) 0.0559(19) 0.0441(16) -0.0009(13) 0.0156(15) -0.0058(16)
C3 0.0457(18) 0.0597(19) 0.0450(16) -0.0068(13) 0.0148(13) -0.0046(14)
C4 0.067(2) 0.0391(16) 0.0480(16) -0.0010(12) 0.0211(15) 0.0002(14)
C5 0.070(2) 0.0402(15) 0.0439(16) 0.0021(12) 0.0183(15) -0.0053(15)
C6 0.0554(19) 0.0394(15) 0.0487(16) 0.0021(12) 0.0222(14) -0.0021(13)
C7 0.051(2) 0.063(2) 0.0525(18) -0.0066(15) 0.0120(15) 0.0008(16)
C8 0.070(3) 0.083(3) 0.062(2) 0.0090(19) 0.0233(19) 0.017(2)
C9 0.090(4) 0.120(4) 0.059(2) 0.013(2) 0.023(2) 0.022(3)
C10 0.099(4) 0.115(4) 0.073(3) 0.015(3) 0.011(3) 0.027(3)
C11 0.069(3) 0.125(4) 0.090(3) -0.001(3) 0.009(3) 0.036(3)
C12 0.062(3) 0.099(3) 0.067(2) -0.008(2) 0.017(2) 0.014(2)
C13 0.062(3) 0.075(3) 0.084(3) -0.014(2) 0.018(2) -0.020(2)
C14 0.064(2) 0.0533(19) 0.060(2) -0.0124(15) 0.0169(17) -0.0074(17)
C15 0.082(3) 0.0421(16) 0.0498(17) 0.0023(13) 0.0318(17) -0.0018(16)
C16 0.104(3) 0.053(2) 0.072(2) 0.0064(17) 0.049(2) -0.003(2)
C17 0.161(5) 0.063(2) 0.080(3) 0.009(2) 0.078(3) -0.009(3)
C18 0.178(6) 0.096(4) 0.055(2) 0.010(2) 0.044(3) -0.041(4)
C19 0.128(5) 0.149(5) 0.055(2) 0.022(3) 0.008(3) -0.035(4)
C20 0.095(3) 0.101(3) 0.053(2) 0.016(2) 0.020(2) -0.021(3)
C21 0.100(3) 0.050(2) 0.076(2) -0.0059(17) 0.041(2) -0.018(2)
C22 0.104(3) 0.0432(18) 0.077(2) -0.0101(17) 0.049(2) -0.0084(19)
C23 0.0488(18) 0.0445(15) 0.0364(14) -0.0027(11) 0.0142(12) 0.0019(13)
C24 0.0531(19) 0.0612(19) 0.0358(14) -0.0058(13) 0.0180(13) 0.0002(15)
C25 0.056(2) 0.074(2) 0.0462(17) -0.0158(15) 0.0171(15) 0.0014(17)
C26 0.053(2) 0.080(2) 0.0510(18) -0.0174(17) 0.0135(15) -0.0042(17)
C27 0.051(2) 0.077(2) 0.0552(19) -0.0151(17) 0.0191(15) -0.0090(17)
C28 0.051(2) 0.069(2) 0.0451(16) -0.0099(14) 0.0186(14) 0.0009(16)
C29 0.060(2) 0.0440(16) 0.0382(14) -0.0021(12) 0.0212(13) 0.0027(14)
C30 0.092(3) 0.0475(18) 0.0483(17) -0.0028(14) 0.0328(18) -0.0049(17)
C31 0.102(3) 0.063(2) 0.058(2) -0.0048(16) 0.045(2) -0.016(2)
C32 0.092(3) 0.079(2) 0.0419(17) -0.0033(16) 0.0304(18) -0.006(2)
C33 0.084(3) 0.072(2) 0.0435(17) -0.0177(16) 0.0283(17) -0.0081(19)
C34 0.071(2) 0.0547(19) 0.0439(16) -0.0049(14) 0.0234(15) -0.0004(16)
C35 0.062(2) 0.0450(16) 0.0416(15) -0.0007(12) 0.0206(14) 0.0027(14)
C36 0.068(2) 0.0546(19) 0.059(2) 0.0062(15) 0.0240(17) 0.0138(17)
C37 0.109(4) 0.054(2) 0.078(3) 0.0056(18) 0.038(2) 0.022(2)
C38 0.120(4) 0.0439(18) 0.066(2) 0.0090(16) 0.034(2) 0.007(2)
C39 0.106(3) 0.054(2) 0.070(2) 0.0049(17) 0.046(2) -0.008(2)
C40 0.071(2) 0.0472(17) 0.0530(18) 0.0041(14) 0.0302(16) 0.0021(16)
C41 0.058(2) 0.0524(18) 0.0447(16) -0.0014(13) 0.0184(14) -0.0033(15)
C42 0.067(2) 0.0507(18) 0.069(2) -0.0007(15) 0.0337(18) -0.0010(16)
C43 0.090(3) 0.054(2) 0.077(2) 0.0025(17) 0.042(2) -0.0013(19)
C44 0.082(3) 0.063(2) 0.076(2) 0.0089(18) 0.032(2) -0.013(2)
C45 0.068(3) 0.082(3) 0.077(2) 0.007(2) 0.030(2) -0.014(2)
C46 0.058(2) 0.073(2) 0.066(2) 0.0052(17) 0.0290(18) 0.0000(18)
C47 0.0572(19) 0.0455(16) 0.0393(14) -0.0022(12) 0.0144(13) 0.0044(14)
C48 0.074(3) 0.068(2) 0.0424(17) -0.0036(15) 0.0194(16) -0.0022(18)
C49 0.094(3) 0.080(3) 0.0429(18) -0.0116(17) 0.0199(19) -0.003(2)
C50 0.089(3) 0.068(2) 0.0492(19) -0.0106(17) 0.0028(19) 0.007(2)
C51 0.061(2) 0.059(2) 0.075(2) -0.0159(18) 0.0097(18) 0.0052(18)
C52 0.058(2) 0.0564(19) 0.0505(18) -0.0079(14) 0.0154(15) 0.0040(16)
C53 0.069(3) 0.079(3) 0.065(2) -0.0082(19) 0.0165(19) 0.022(2)
C54 0.064(3) 0.086(3) 0.068(2) -0.009(2) 0.0110(19) 0.014(2)
C56 0.092(4) 0.154(6) 0.115(4) -0.028(4) 0.003(3) 0.061(4)
C57 0.095(4) 0.113(4) 0.102(3) -0.028(3) 0.015(3) 0.052(3)
C55A 0.065(5) 0.095(6) 0.097(6) -0.003(4) 0.009(4) 0.019(4)
C58A 0.082(5) 0.070(4) 0.085(5) -0.012(3) 0.012(4) 0.019(4)
C55B 0.072(10) 0.100(13) 0.064(8) 0.011(8) 0.014(7) 0.020(9)
C58B 0.092(11) 0.093(12) 0.073(8) 0.006(7) 0.041(7) 0.054(9)

loop_
_atom_type_symbol
_atom_type_description
_atom_type_scat_dispersion_real
_atom_type_scat_dispersion_imag
_atom_type_scat_source
C C 0.0033 0.0016 'International Tables Vol C Tables 4.2.6.8 and 6.1.1.4'
H H 0.0000 0.0000 'International Tables Vol C Tables 4.2.6.8 and 6.1.1.4'
O O 0.0106 0.0060 'International Tables Vol C Tables 4.2.6.8 and 6.1.1.4'
Ni Ni 0.3393 1.1124 'International Tables Vol C Tables 4.2.6.8 and 6.1.1.4'
P P 0.1023 0.0942 'International Tables Vol C Tables 4.2.6.8 and 6.1.1.4'

loop_
_geom_angle_atom_site_label_1
_geom_angle_atom_site_label_2
_geom_angle_atom_site_label_3
_geom_angle
_geom_angle_site_symmetry_1
_geom_angle_site_symmetry_3
_geom_angle_publ_flag
O1 Ni1 C1 85.51(12) . . ?
O1 Ni1 O2 76.88(9) . . ?
C1 Ni1 O2 160.63(12) . . ?
O1 Ni1 P1 163.38(7) . . ?
C1 Ni1 P1 101.48(10) . . ?
O2 Ni1 P1 97.64(7) . . ?
O1 Ni1 Ni2 42.14(6) . . ?
C1 Ni1 Ni2 125.88(10) . . ?
O2 Ni1 Ni2 39.97(6) . . ?
P1 Ni1 Ni2 125.72(2) . . ?
O2 Ni2 C4 84.78(11) . . ?
O2 Ni2 O1 76.37(9) . . ?
C4 Ni2 O1 150.48(11) . . ?
O2 Ni2 P2 156.35(7) . . ?
C4 Ni2 P2 101.00(9) . . ?
O1 Ni2 P2 105.38(7) . . ?
O2 Ni2 Ni1 41.92(6) . . ?
C4 Ni2 Ni1 126.69(10) . . ?
O1 Ni2 Ni1 39.62(6) . . ?
P2 Ni2 Ni1 127.32(3) . . ?
C23 P1 C35 107.81(14) . . ?
C23 P1 C29 101.11(13) . . ?
C35 P1 C29 103.39(13) . . ?
C23 P1 Ni1 107.27(10) . . ?
C35 P1 Ni1 116.44(11) . . ?
C29 P1 Ni1 119.35(10) . . ?
C53 P2 C47 103.78(15) . . ?
C53 P2 C41 102.75(18) . . ?
C47 P2 C41 108.62(14) . . ?
C53 P2 Ni2 119.94(13) . . ?
C47 P2 Ni2 114.82(10) . . ?
C41 P2 Ni2 105.95(10) . . ?
C3 O1 Ni1 115.83(18) . . ?
C3 O1 Ni2 145.13(19) . . ?
Ni1 O1 Ni2 98.25(10) . . ?
C6 O2 Ni2 115.67(17) . . ?
C6 O2 Ni1 143.03(17) . . ?
Ni2 O2 Ni1 98.12(9) . . ?
C2 C1 C14 118.8(3) . . ?
C2 C1 Ni1 111.7(2) . . ?
C14 C1 Ni1 129.3(2) . . ?
C1 C2 C3 118.7(3) . . ?
C1 C2 C13 126.4(3) . . ?
C3 C2 C13 114.8(3) . . ?
O1 C3 C2 107.4(3) . . ?
O1 C3 C7 110.7(3) . . ?
C2 C3 C7 110.8(3) . . ?
O1 C3 H3 109.3 . . ?
C2 C3 H3 109.3 . . ?
C7 C3 H3 109.3 . . ?
C5 C4 C22 118.7(3) . . ?
C5 C4 Ni2 111.9(2) . . ?
C22 C4 Ni2 129.0(2) . . ?
C4 C5 C21 126.1(3) . . ?
C4 C5 C6 118.3(3) . . ?
C21 C5 C6 115.6(3) . . ?
O2 C6 C5 106.6(2) . . ?
O2 C6 C15 112.2(3) . . ?
C5 C6 C15 112.9(2) . . ?
O2 C6 H6 108.4 . . ?
C5 C6 H6 108.4 . . ?
C15 C6 H6 108.4 . . ?
C8 C7 C12 118.2(3) . . ?
C8 C7 C3 119.7(3) . . ?
C12 C7 C3 122.0(3) . . ?
C7 C8 C9 120.6(4) . . ?
C7 C8 H8 119.7 . . ?
C9 C8 H8 119.7 . . ?
C10 C9 C8 121.4(4) . . ?
C10 C9 H9 119.3 . . ?
C8 C9 H9 119.3 . . ?
C9 C10 C11 118.5(4) . . ?
C9 C10 H10 120.7 . . ?
C11 C10 H10 120.7 . . ?
C10 C11 C12 120.2(4) . . ?
C10 C11 H11 119.9 . . ?
C12 C11 H11 119.9 . . ?
C7 C12 C11 121.1(4) . . ?
C7 C12 H12 119.5 . . ?
C11 C12 H12 119.5 . . ?
C2 C13 H13A 109.5 . . ?
C2 C13 H13B 109.5 . . ?
H13A C13 H13B 109.5 . . ?
C2 C13 H13C 109.5 . . ?
H13A C13 H13C 109.5 . . ?
H13B C13 H13C 109.5 . . ?
C1 C14 H14A 109.5 . . ?
C1 C14 H14B 109.5 . . ?
H14A C14 H14B 109.5 . . ?
C1 C14 H14C 109.5 . . ?
H14A C14 H14C 109.5 . . ?
H14B C14 H14C 109.5 . . ?
C20 C15 C16 118.8(3) . . ?
C20 C15 C6 120.5(3) . . ?
C16 C15 C6 120.7(3) . . ?
C15 C16 C17 120.0(4) . . ?
C15 C16 H16 120.0 . . ?
C17 C16 H16 120.0 . . ?
C18 C17 C16 120.2(4) . . ?
C18 C17 H17 119.9 . . ?
C16 C17 H17 119.9 . . ?
C19 C18 C17 120.6(4) . . ?
C19 C18 H18 119.7 . . ?
C17 C18 H18 119.7 . . ?
C18 C19 C20 120.5(5) . . ?
C18 C19 H19 119.7 . . ?
C20 C19 H19 119.7 . . ?
C15 C20 C19 119.8(4) . . ?
C15 C20 H20 120.1 . . ?
C19 C20 H20 120.1 . . ?
C5 C21 H21A 109.5 . . ?
C5 C21 H21B 109.5 . . ?
H21A C21 H21B 109.5 . . ?
C5 C21 H21C 109.5 . . ?
H21A C21 H21C 109.5 . . ?
H21B C21 H21C 109.5 . . ?
C4 C22 H22A 109.5 . . ?
C4 C22 H22B 109.5 . . ?
H22A C22 H22B 109.5 . . ?
C4 C22 H22C 109.5 . . ?
H22A C22 H22C 109.5 . . ?
H22B C22 H22C 109.5 . . ?
C28 C23 C24 109.1(2) . . ?
C28 C23 P1 119.9(2) . . ?
C24 C23 P1 114.1(2) . . ?
C28 C23 H23 103.9 . . ?
C24 C23 H23 103.9 . . ?
P1 C23 H23 103.9 . . ?
C25 C24 C23 109.8(3) . . ?
C25 C24 H24A 109.7 . . ?
C23 C24 H24A 109.7 . . ?
C25 C24 H24B 109.7 . . ?
C23 C24 H24B 109.7 . . ?
H24A C24 H24B 108.2 . . ?
C26 C25 C24 112.1(3) . . ?
C26 C25 H25A 109.2 . . ?
C24 C25 H25A 109.2 . . ?
C26 C25 H25B 109.2 . . ?
C24 C25 H25B 109.2 . . ?
H25A C25 H25B 107.9 . . ?
C25 C26 C27 111.9(3) . . ?
C25 C26 H26A 109.2 . . ?
C27 C26 H26A 109.2 . . ?
C25 C26 H26B 109.2 . . ?
C27 C26 H26B 109.2 . . ?
H26A C26 H26B 107.9 . . ?
C26 C27 C28 110.0(3) . . ?
C26 C27 H27A 109.7 . . ?
C28 C27 H27A 109.7 . . ?
C26 C27 H27B 109.7 . . ?
C28 C27 H27B 109.7 . . ?
H27A C27 H27B 108.2 . . ?
C23 C28 C27 110.6(3) . . ?
C23 C28 H28A 109.5 . . ?
C27 C28 H28A 109.5 . . ?
C23 C28 H28B 109.5 . . ?
C27 C28 H28B 109.5 . . ?
H28A C28 H28B 108.1 . . ?
C34 C29 C30 108.4(2) . . ?
C34 C29 P1 115.5(2) . . ?
C30 C29 P1 111.09(19) . . ?
C34 C29 H29 107.2 . . ?
C30 C29 H29 107.2 . . ?
P1 C29 H29 107.2 . . ?
C31 C30 C29 111.8(3) . . ?
C31 C30 H30A 109.2 . . ?
C29 C30 H30A 109.2 . . ?
C31 C30 H30B 109.2 . . ?
C29 C30 H30B 109.2 . . ?
H30A C30 H30B 107.9 . . ?
C32 C31 C30 110.6(3) . . ?
C32 C31 H31A 109.5 . . ?
C30 C31 H31A 109.5 . . ?
C32 C31 H31B 109.5 . . ?
C30 C31 H31B 109.5 . . ?
H31A C31 H31B 108.1 . . ?
C33 C32 C31 111.2(3) . . ?
C33 C32 H32A 109.4 . . ?
C31 C32 H32A 109.4 . . ?
C33 C32 H32B 109.4 . . ?
C31 C32 H32B 109.4 . . ?
H32A C32 H32B 108.0 . . ?
C32 C33 C34 112.2(3) . . ?
C32 C33 H33A 109.2 . . ?
C34 C33 H33A 109.2 . . ?
C32 C33 H33B 109.2 . . ?
C34 C33 H33B 109.2 . . ?
H33A C33 H33B 107.9 . . ?
C29 C34 C33 110.9(3) . . ?
C29 C34 H34A 109.5 . . ?
C33 C34 H34A 109.5 . . ?
C29 C34 H34B 109.5 . . ?
C33 C34 H34B 109.5 . . ?
H34A C34 H34B 108.0 . . ?
C36 C35 C40 110.0(3) . . ?
C36 C35 P1 117.0(2) . . ?
C40 C35 P1 113.4(2) . . ?
C36 C35 H35 105.0 . . ?
C40 C35 H35 105.0 . . ?
P1 C35 H35 105.0 . . ?
C35 C36 C37 111.1(3) . . ?
C35 C36 H36A 109.4 . . ?
C37 C36 H36A 109.4 . . ?
C35 C36 H36B 109.4 . . ?
C37 C36 H36B 109.4 . . ?
H36A C36 H36B 108.0 . . ?
C38 C37 C36 110.8(3) . . ?
C38 C37 H37A 109.5 . . ?
C36 C37 H37A 109.5 . . ?
C38 C37 H37B 109.5 . . ?
C36 C37 H37B 109.5 . . ?
H37A C37 H37B 108.1 . . ?
C39 C38 C37 111.8(3) . . ?
C39 C38 H38A 109.3 . . ?
C37 C38 H38A 109.2 . . ?
C39 C38 H38B 109.2 . . ?
C37 C38 H38B 109.2 . . ?
H38A C38 H38B 107.9 . . ?
C38 C39 C40 112.1(3) . . ?
C38 C39 H39A 109.2 . . ?
C40 C39 H39A 109.2 . . ?
C38 C39 H39B 109.2 . . ?
C40 C39 H39B 109.2 . . ?
H39A C39 H39B 107.9 . . ?
C39 C40 C35 111.4(3) . . ?
C39 C40 H40A 109.3 . . ?
C35 C40 H40A 109.3 . . ?
C39 C40 H40B 109.3 . . ?
C35 C40 H40B 109.3 . . ?
H40A C40 H40B 108.0 . . ?
C42 C41 C46 110.1(3) . . ?
C42 C41 P2 111.1(2) . . ?
C46 C41 P2 119.2(2) . . ?
C42 C41 H41 105.1 . . ?
C46 C41 H41 105.1 . . ?
P2 C41 H41 105.1 . . ?
C41 C42 C43 111.8(3) . . ?
C41 C42 H42A 109.3 . . ?
C43 C42 H42A 109.3 . . ?
C41 C42 H42B 109.3 . . ?
C43 C42 H42B 109.3 . . ?
H42A C42 H42B 107.9 . . ?
C44 C43 C42 112.3(3) . . ?
C44 C43 H43A 109.1 . . ?
C42 C43 H43A 109.1 . . ?
C44 C43 H43B 109.1 . . ?
C42 C43 H43B 109.1 . . ?
H43A C43 H43B 107.9 . . ?
C43 C44 C45 111.1(3) . . ?
C43 C44 H44A 109.4 . . ?
C45 C44 H44A 109.4 . . ?
C43 C44 H44B 109.4 . . ?
C45 C44 H44B 109.4 . . ?
H44A C44 H44B 108.0 . . ?
C44 C45 C46 111.6(3) . . ?
C44 C45 H45A 109.3 . . ?
C46 C45 H45A 109.3 . . ?
C44 C45 H45B 109.3 . . ?
C46 C45 H45B 109.3 . . ?
H45A C45 H45B 108.0 . . ?
C45 C46 C41 111.5(3) . . ?
C45 C46 H46A 109.3 . . ?
C41 C46 H46A 109.3 . . ?
C45 C46 H46B 109.3 . . ?
C41 C46 H46B 109.3 . . ?
H46A C46 H46B 108.0 . . ?
C52 C47 C48 110.4(3) . . ?
C52 C47 P2 113.0(2) . . ?
C48 C47 P2 117.5(2) . . ?
C52 C47 H47 104.9 . . ?
C48 C47 H47 104.9 . . ?
P2 C47 H47 104.9 . . ?
C47 C48 C49 109.4(3) . . ?
C47 C48 H48A 109.8 . . ?
C49 C48 H48A 109.8 . . ?
C47 C48 H48B 109.8 . . ?
C49 C48 H48B 109.8 . . ?
H48A C48 H48B 108.2 . . ?
C50 C49 C48 112.3(3) . . ?
C50 C49 H49A 109.1 . . ?
C48 C49 H49A 109.1 . . ?
C50 C49 H49B 109.1 . . ?
C48 C49 H49B 109.1 . . ?
H49A C49 H49B 107.9 . . ?
C49 C50 C51 111.8(3) . . ?
C49 C50 H50A 109.3 . . ?
C51 C50 H50A 109.3 . . ?
C49 C50 H50B 109.3 . . ?
C51 C50 H50B 109.3 . . ?
H50A C50 H50B 107.9 . . ?
C52 C51 C50 111.2(3) . . ?
C52 C51 H51A 109.4 . . ?
C50 C51 H51A 109.4 . . ?
C52 C51 H51B 109.4 . . ?
C50 C51 H51B 109.4 . . ?
H51A C51 H51B 108.0 . . ?
C51 C52 C47 111.5(3) . . ?
C51 C52 H52A 109.3 . . ?
C47 C52 H52A 109.3 . . ?
C51 C52 H52B 109.3 . . ?
C47 C52 H52B 109.3 . . ?
H52A C52 H52B 108.0 . . ?
C58B C53 C58A 48.7(7) . . ?
C58B C53 C54 119.6(7) . . ?
C58A C53 C54 112.0(4) . . ?
C58B C53 P2 129.1(6) . . ?
C58A C53 P2 120.5(4) . . ?
C54 C53 P2 110.2(2) . . ?
C58B C53 H53A 55.3 . . ?
C58A C53 H53A 104.1 . . ?
C54 C53 H53A 104.1 . . ?
P2 C53 H53A 104.1 . . ?
C58B C53 H53B 93.5 . . ?
C54 C53 H53B 93.5 . . ?
P2 C53 H53B 93.5 . . ?
H53A C53 H53B 148.7 . . ?
C53 C54 C55A 112.2(4) . . ?
C53 C54 C55B 112.4(7) . . ?
C53 C54 H54A 109.2 . . ?
C55A C54 H54A 109.2 . . ?
C55B C54 H54A 76.9 . . ?
C53 C54 H54B 109.2 . . ?
C55A C54 H54B 109.2 . . ?
C55B C54 H54B 133.6 . . ?
H54A C54 H54B 107.9 . . ?
C53 C54 H54C 109.1 . . ?
C55A C54 H54C 133.9 . . ?
C55B C54 H54C 109.1 . . ?
H54B C54 H54C 74.6 . . ?
C53 C54 H54D 109.1 . . ?
C55A C54 H54D 77.0 . . ?
C55B C54 H54D 109.1 . . ?
H54A C54 H54D 134.8 . . ?
H54C C54 H54D 107.8 . . ?
C55B C56 C57 118.4(8) . . ?
C55A C56 C57 112.0(5) . . ?
C55B C56 H56A 70.0 . . ?
C55A C56 H56A 109.2 . . ?
C57 C56 H56A 109.2 . . ?
C55B C56 H56B 130.3 . . ?
C55A C56 H56B 109.2 . . ?
C57 C56 H56B 109.2 . . ?
H56A C56 H56B 107.9 . . ?
C55B C56 H56C 107.7 . . ?
C55A C56 H56C 138.2 . . ?
C57 C56 H56C 107.7 . . ?
H56B C56 H56C 68.2 . . ?
C55B C56 H56D 107.7 . . ?
C55A C56 H56D 73.0 . . ?
C57 C56 H56D 107.7 . . ?
H56A C56 H56D 138.4 . . ?
H56C C56 H56D 107.1 . . ?
C56 C57 C58A 110.4(4) . . ?
C56 C57 C58B 116.6(6) . . ?
C56 C57 H57A 109.6 . . ?
C58A C57 H57A 109.6 . . ?
C58B C57 H57A 132.3 . . ?
C56 C57 H57B 109.6 . . ?
C58A C57 H57B 109.6 . . ?
C58B C57 H57B 67.6 . . ?
H57A C57 H57B 108.1 . . ?
C56 C57 H57C 108.1 . . ?
C58A C57 H57C 70.5 . . ?
C58B C57 H57C 108.1 . . ?
H57B C57 H57C 139.1 . . ?
C56 C57 H57D 108.1 . . ?
C58A C57 H57D 139.9 . . ?
C58B C57 H57D 108.1 . . ?
H57A C57 H57D 66.2 . . ?
H57B C57 H57D 45.3 . . ?
H57C C57 H57D 107.3 . . ?
C56 C55A C54 114.3(7) . . ?
C56 C55A H55A 108.7 . . ?
C54 C55A H55A 108.7 . . ?
C56 C55A H55B 108.7 . . ?
C54 C55A H55B 108.7 . . ?
H55A C55A H55B 107.6 . . ?
C53 C58A C57 108.3(6) . . ?
C53 C58A H58A 110.0 . . ?
C57 C58A H58A 110.0 . . ?
C53 C58A H58B 110.0 . . ?
C57 C58A H58B 110.0 . . ?
H58A C58A H58B 108.4 . . ?
C56 C55B C54 119.3(11) . . ?
C56 C55B H55C 107.5 . . ?
C54 C55B H55C 107.5 . . ?
C56 C55B H55D 107.5 . . ?
C54 C55B H55D 107.5 . . ?
H55C C55B H55D 107.0 . . ?
C53 C58B C57 112.2(10) . . ?
C53 C58B H58C 109.2 . . ?
C57 C58B H58C 109.2 . . ?
C53 C58B H58D 109.2 . . ?
C57 C58B H58D 109.2 . . ?
H58C C58B H58D 107.9 . . ?
C61 C61 C62 144(3) 7_665 . ?
C63 C62 C61 139(2) . . ?
C65 C64 C65 141(4) 2_654 . ?
C64 C65 C66 136(3) . . ?
C75 O71 C72 110.8(15) . . ?
O71 C72 C73 98.9(15) . . ?
C72 C73 C74 90.5(17) . . ?
C75 C74 C73 97.9(17) . . ?
O71 C75 C74 86.5(14) . . ?
C85 O81 C82 108.1(16) . . ?
O81 C82 C83 86.0(16) . . ?
C82 C83 C84 98.0(16) . . ?
C85 C84 C83 94.6(15) . . ?
O81 C85 C84 104.1(15) . . ?

loop_
_geom_bond_atom_site_label_1
_geom_bond_atom_site_label_2
_geom_bond_distance
_geom_bond_site_symmetry_2
_geom_bond_publ_flag
Ni1 O1 1.875(2) . ?
Ni1 C1 1.918(3) . ?
Ni1 O2 1.9638(19) . ?
Ni1 P1 2.2065(9) . ?
Ni1 Ni2 2.9101(5) . ?
Ni2 O2 1.888(2) . ?
Ni2 C4 1.907(3) . ?
Ni2 O1 1.973(2) . ?
Ni2 P2 2.2086(8) . ?
P1 C23 1.857(3) . ?
P1 C35 1.859(3) . ?
P1 C29 1.868(3) . ?
P2 C53 1.859(4) . ?
P2 C47 1.863(3) . ?
P2 C41 1.869(3) . ?
O1 C3 1.423(4) . ?
O2 C6 1.409(3) . ?
C1 C2 1.337(5) . ?
C1 C14 1.526(4) . ?
C2 C3 1.495(4) . ?
C2 C13 1.519(5) . ?
C3 C7 1.541(4) . ?
C3 H3 0.9800 . ?
C4 C5 1.332(4) . ?
C4 C22 1.511(4) . ?
C5 C21 1.513(4) . ?
C5 C6 1.516(4) . ?
C6 C15 1.530(4) . ?
C6 H6 0.9800 . ?
C7 C8 1.371(5) . ?
C7 C12 1.376(5) . ?
C8 C9 1.386(5) . ?
C8 H8 0.9300 . ?
C9 C10 1.356(6) . ?
C9 H9 0.9300 . ?
C10 C11 1.381(6) . ?
C10 H10 0.9300 . ?
C11 C12 1.385(6) . ?
C11 H11 0.9300 . ?
C12 H12 0.9300 . ?
C13 H13A 0.9600 . ?
C13 H13B 0.9600 . ?
C13 H13C 0.9600 . ?
C14 H14A 0.9600 . ?
C14 H14B 0.9600 . ?
C14 H14C 0.9600 . ?
C15 C20 1.362(5) . ?
C15 C16 1.393(5) . ?
C16 C17 1.395(6) . ?
C16 H16 0.9300 . ?
C17 C18 1.347(7) . ?
C17 H17 0.9300 . ?
C18 C19 1.345(7) . ?
C18 H18 0.9300 . ?
C19 C20 1.410(5) . ?
C19 H19 0.9300 . ?
C20 H20 0.9300 . ?
C21 H21A 0.9600 . ?
C21 H21B 0.9600 . ?
C21 H21C 0.9600 . ?
C22 H22A 0.9600 . ?
C22 H22B 0.9600 . ?
C22 H22C 0.9600 . ?
C23 C28 1.532(4) . ?
C23 C24 1.544(4) . ?
C23 H23 0.9800 . ?
C24 C25 1.520(4) . ?
C24 H24A 0.9700 . ?
C24 H24B 0.9700 . ?
C25 C26 1.514(5) . ?
C25 H25A 0.9700 . ?
C25 H25B 0.9700 . ?
C26 C27 1.517(4) . ?
C26 H26A 0.9700 . ?
C26 H26B 0.9700 . ?
C27 C28 1.537(4) . ?
C27 H27A 0.9700 . ?
C27 H27B 0.9700 . ?
C28 H28A 0.9700 . ?
C28 H28B 0.9700 . ?
C29 C34 1.518(4) . ?
C29 C30 1.530(4) . ?
C29 H29 0.9800 . ?
C30 C31 1.522(4) . ?
C30 H30A 0.9700 . ?
C30 H30B 0.9700 . ?
C31 C32 1.521(5) . ?
C31 H31A 0.9700 . ?
C31 H31B 0.9700 . ?
C32 C33 1.510(5) . ?
C32 H32A 0.9700 . ?
C32 H32B 0.9700 . ?
C33 C34 1.525(4) . ?
C33 H33A 0.9700 . ?
C33 H33B 0.9700 . ?
C34 H34A 0.9700 . ?
C34 H34B 0.9700 . ?
C35 C36 1.525(5) . ?
C35 C40 1.534(4) . ?
C35 H35 0.9800 . ?
C36 C37 1.533(4) . ?
C36 H36A 0.9700 . ?
C36 H36B 0.9700 . ?
C37 C38 1.526(6) . ?
C37 H37A 0.9700 . ?
C37 H37B 0.9700 . ?
C38 C39 1.509(6) . ?
C38 H38A 0.9700 . ?
C38 H38B 0.9700 . ?
C39 C40 1.527(4) . ?
C39 H39A 0.9700 . ?
C39 H39B 0.9700 . ?
C40 H40A 0.9700 . ?
C40 H40B 0.9700 . ?
C41 C42 1.524(5) . ?
C41 C46 1.535(4) . ?
C41 H41 0.9800 . ?
C42 C43 1.526(5) . ?
C42 H42A 0.9700 . ?
C42 H42B 0.9700 . ?
C43 C44 1.511(5) . ?
C43 H43A 0.9700 . ?
C43 H43B 0.9700 . ?
C44 C45 1.514(6) . ?
C44 H44A 0.9700 . ?
C44 H44B 0.9700 . ?
C45 C46 1.530(5) . ?
C45 H45A 0.9700 . ?
C45 H45B 0.9700 . ?
C46 H46A 0.9700 . ?
C46 H46B 0.9700 . ?
C47 C52 1.524(5) . ?
C47 C48 1.539(4) . ?
C47 H47 0.9800 . ?
C48 C49 1.547(5) . ?
C48 H48A 0.9700 . ?
C48 H48B 0.9700 . ?
C49 C50 1.494(5) . ?
C49 H49A 0.9700 . ?
C49 H49B 0.9700 . ?
C50 C51 1.528(5) . ?
C50 H50A 0.9700 . ?
C50 H50B 0.9700 . ?
C51 C52 1.520(4) . ?
C51 H51A 0.9700 . ?
C51 H51B 0.9700 . ?
C52 H52A 0.9700 . ?
C52 H52B 0.9700 . ?
C53 C58B 1.364(11) . ?
C53 C58A 1.470(7) . ?
C53 C54 1.501(5) . ?
C53 H53A 0.9800 . ?
C53 H53B 0.9800 . ?
C54 C55A 1.535(9) . ?
C54 C55B 1.606(17) . ?
C54 H54A 0.9700 . ?
C54 H54B 0.9700 . ?
C54 H54C 0.9700 . ?
C54 H54D 0.9700 . ?
C56 C55B 1.282(16) . ?
C56 C55A 1.437(10) . ?
C56 C57 1.494(6) . ?
C56 H56A 0.9700 . ?
C56 H56B 0.9700 . ?
C56 H56C 0.9700 . ?
C56 H56D 0.9700 . ?
C57 C58A 1.584(8) . ?
C57 C58B 1.614(14) . ?
C57 H57A 0.9700 . ?
C57 H57B 0.9700 . ?
C57 H57C 0.9700 . ?
C57 H57D 0.9700 . ?
C55A H55A 0.9700 . ?
C55A H55B 0.9700 . ?
C58A H58A 0.9700 . ?
C58A H58B 0.9700 . ?
C55B H55C 0.9700 . ?
C55B H55D 0.9700 . ?
C58B H58C 0.9700 . ?
C58B H58D 0.9700 . ?
C61 C61 1.42(3) 7_665 ?
C61 C62 1.48(2) . ?
C62 C63 1.35(3) . ?
C64 C65 1.470(15) 2_654 ?
C64 C65 1.470(15) . ?
C65 C66 1.594(17) . ?
O71 C75 1.447(16) . ?
O71 C72 1.530(17) . ?
C72 C73 1.531(19) . ?
C73 C74 1.548(19) . ?
C74 C75 1.484(16) . ?
O81 C85 1.461(18) . ?
O81 C82 1.465(17) . ?
C82 C83 1.529(18) . ?
C83 C84 1.600(18) . ?
C84 C85 1.494(17) . ?

loop_
_geom_torsion_atom_site_label_1
_geom_torsion_atom_site_label_2
_geom_torsion_atom_site_label_3
_geom_torsion_atom_site_label_4
_geom_torsion
_geom_torsion_site_symmetry_1
_geom_torsion_site_symmetry_2
_geom_torsion_site_symmetry_3
_geom_torsion_site_symmetry_4
_geom_torsion_publ_flag
O1 Ni1 Ni2 O2 142.41(14) . . . . ?
C1 Ni1 Ni2 O2 161.73(15) . . . . ?
P1 Ni1 Ni2 O2 -52.92(10) . . . . ?
O1 Ni1 Ni2 C4 143.29(16) . . . . ?
C1 Ni1 Ni2 C4 162.61(16) . . . . ?
O2 Ni1 Ni2 C4 0.89(15) . . . . ?
P1 Ni1 Ni2 C4 -52.03(12) . . . . ?
C1 Ni1 Ni2 O1 19.32(15) . . . . ?
O2 Ni1 Ni2 O1 -142.41(14) . . . . ?
P1 Ni1 Ni2 O1 164.68(11) . . . . ?
O1 Ni1 Ni2 P2 -66.55(11) . . . . ?
C1 Ni1 Ni2 P2 -47.23(12) . . . . ?
O2 Ni1 Ni2 P2 151.04(10) . . . . ?
P1 Ni1 Ni2 P2 98.12(4) . . . . ?
O1 Ni1 P1 C23 44.0(3) . . . . ?
C1 Ni1 P1 C23 157.61(13) . . . . ?
O2 Ni1 P1 C23 -25.49(11) . . . . ?
Ni2 Ni1 P1 C23 5.64(10) . . . . ?
O1 Ni1 P1 C35 -76.9(3) . . . . ?
C1 Ni1 P1 C35 36.78(14) . . . . ?
O2 Ni1 P1 C35 -146.31(12) . . . . ?
Ni2 Ni1 P1 C35 -115.18(10) . . . . ?
O1 Ni1 P1 C29 157.9(3) . . . . ?
C1 Ni1 P1 C29 -88.42(14) . . . . ?
O2 Ni1 P1 C29 88.49(12) . . . . ?
Ni2 Ni1 P1 C29 119.62(11) . . . . ?
O2 Ni2 P2 C53 177.0(2) . . . . ?
C4 Ni2 P2 C53 -80.68(19) . . . . ?
O1 Ni2 P2 C53 85.95(17) . . . . ?
Ni1 Ni2 P2 C53 123.31(16) . . . . ?
O2 Ni2 P2 C47 -58.3(2) . . . . ?
C4 Ni2 P2 C47 44.01(15) . . . . ?
O1 Ni2 P2 C47 -149.36(13) . . . . ?
Ni1 Ni2 P2 C47 -112.00(11) . . . . ?
O2 Ni2 P2 C41 61.6(2) . . . . ?
C4 Ni2 P2 C41 163.88(15) . . . . ?
O1 Ni2 P2 C41 -29.49(13) . . . . ?
Ni1 Ni2 P2 C41 7.87(12) . . . . ?
C1 Ni1 O1 C3 8.0(2) . . . . ?
O2 Ni1 O1 C3 -163.9(2) . . . . ?
P1 Ni1 O1 C3 123.8(2) . . . . ?
Ni2 Ni1 O1 C3 172.4(3) . . . . ?
C1 Ni1 O1 Ni2 -164.40(12) . . . . ?
O2 Ni1 O1 Ni2 23.73(9) . . . . ?
P1 Ni1 O1 Ni2 -48.6(3) . . . . ?
O2 Ni2 O1 C3 167.3(4) . . . . ?
C4 Ni2 O1 C3 115.5(4) . . . . ?
P2 Ni2 O1 C3 -37.1(3) . . . . ?
Ni1 Ni2 O1 C3 -167.9(4) . . . . ?
O2 Ni2 O1 Ni1 -24.79(9) . . . . ?
C4 Ni2 O1 Ni1 -76.6(3) . . . . ?
P2 Ni2 O1 Ni1 130.83(7) . . . . ?
C4 Ni2 O2 C6 16.1(2) . . . . ?
O1 Ni2 O2 C6 -141.0(2) . . . . ?
P2 Ni2 O2 C6 121.7(2) . . . . ?
Ni1 Ni2 O2 C6 -164.6(2) . . . . ?
C4 Ni2 O2 Ni1 -179.29(12) . . . . ?
O1 Ni2 O2 Ni1 23.60(9) . . . . ?
P2 Ni2 O2 Ni1 -73.69(19) . . . . ?
O1 Ni1 O2 C6 131.7(3) . . . . ?
C1 Ni1 O2 C6 106.5(4) . . . . ?
P1 Ni1 O2 C6 -64.3(3) . . . . ?
Ni2 Ni1 O2 C6 156.5(4) . . . . ?
O1 Ni1 O2 Ni2 -24.85(9) . . . . ?
C1 Ni1 O2 Ni2 -50.0(3) . . . . ?
P1 Ni1 O2 Ni2 139.19(7) . . . . ?
O1 Ni1 C1 C2 -3.3(2) . . . . ?
O2 Ni1 C1 C2 21.2(5) . . . . ?
P1 Ni1 C1 C2 -168.1(2) . . . . ?
Ni2 Ni1 C1 C2 -16.2(3) . . . . ?
O1 Ni1 C1 C14 -177.8(3) . . . . ?
O2 Ni1 C1 C14 -153.3(3) . . . . ?
P1 Ni1 C1 C14 17.4(3) . . . . ?
Ni2 Ni1 C1 C14 169.3(2) . . . . ?
C14 C1 C2 C3 173.4(3) . . . . ?
Ni1 C1 C2 C3 -1.7(4) . . . . ?
C14 C1 C2 C13 -1.7(5) . . . . ?
Ni1 C1 C2 C13 -176.9(3) . . . . ?
Ni1 O1 C3 C2 -10.1(3) . . . . ?
Ni2 O1 C3 C2 156.7(3) . . . . ?
Ni1 O1 C3 C7 111.1(2) . . . . ?
Ni2 O1 C3 C7 -82.2(4) . . . . ?
C1 C2 C3 O1 7.6(4) . . . . ?
C13 C2 C3 O1 -176.7(3) . . . . ?
C1 C2 C3 C7 -113.5(3) . . . . ?
C13 C2 C3 C7 62.2(4) . . . . ?
O2 Ni2 C4 C5 -12.2(2) . . . . ?
O1 Ni2 C4 C5 37.8(4) . . . . ?
P2 Ni2 C4 C5 -169.1(2) . . . . ?
Ni1 Ni2 C4 C5 -12.8(3) . . . . ?
O2 Ni2 C4 C22 174.9(3) . . . . ?
O1 Ni2 C4 C22 -135.0(3) . . . . ?
P2 Ni2 C4 C22 18.1(3) . . . . ?
Ni1 Ni2 C4 C22 174.3(3) . . . . ?
C22 C4 C5 C21 1.0(5) . . . . ?
Ni2 C4 C5 C21 -172.7(3) . . . . ?
C22 C4 C5 C6 -179.5(3) . . . . ?
Ni2 C4 C5 C6 6.8(4) . . . . ?
Ni2 O2 C6 C5 -15.3(3) . . . . ?
Ni1 O2 C6 C5 -169.3(2) . . . . ?
Ni2 O2 C6 C15 108.7(2) . . . . ?
Ni1 O2 C6 C15 -45.3(5) . . . . ?
C4 C5 C6 O2 5.2(4) . . . . ?
C21 C5 C6 O2 -175.2(3) . . . . ?
C4 C5 C6 C15 -118.4(3) . . . . ?
C21 C5 C6 C15 61.2(4) . . . . ?
O1 C3 C7 C8 -68.6(4) . . . . ?
C2 C3 C7 C8 50.5(4) . . . . ?
O1 C3 C7 C12 114.7(4) . . . . ?
C2 C3 C7 C12 -126.2(4) . . . . ?
C12 C7 C8 C9 -0.7(6) . . . . ?
C3 C7 C8 C9 -177.5(4) . . . . ?
C7 C8 C9 C10 -0.9(8) . . . . ?
C8 C9 C10 C11 1.9(8) . . . . ?
C9 C10 C11 C12 -1.5(8) . . . . ?
C8 C7 C12 C11 1.1(6) . . . . ?
C3 C7 C12 C11 177.9(4) . . . . ?
C10 C11 C12 C7 0.0(8) . . . . ?
O2 C6 C15 C20 -38.1(4) . . . . ?
C5 C6 C15 C20 82.3(4) . . . . ?
O2 C6 C15 C16 140.6(3) . . . . ?
C5 C6 C15 C16 -98.9(4) . . . . ?
C20 C15 C16 C17 1.5(5) . . . . ?
C6 C15 C16 C17 -177.3(3) . . . . ?
C15 C16 C17 C18 -0.9(6) . . . . ?
C16 C17 C18 C19 -0.3(8) . . . . ?
C17 C18 C19 C20 0.7(9) . . . . ?
C16 C15 C20 C19 -1.1(6) . . . . ?
C6 C15 C20 C19 177.7(4) . . . . ?
C18 C19 C20 C15 0.0(8) . . . . ?
C35 P1 C23 C28 -68.9(3) . . . . ?
C29 P1 C23 C28 39.2(3) . . . . ?
Ni1 P1 C23 C28 165.0(2) . . . . ?
C35 P1 C23 C24 63.2(2) . . . . ?
C29 P1 C23 C24 171.3(2) . . . . ?
Ni1 P1 C23 C24 -63.0(2) . . . . ?
C28 C23 C24 C25 -58.4(3) . . . . ?
P1 C23 C24 C25 164.5(2) . . . . ?
C23 C24 C25 C26 56.4(4) . . . . ?
C24 C25 C26 C27 -55.0(4) . . . . ?
C25 C26 C27 C28 54.8(4) . . . . ?
C24 C23 C28 C27 59.8(3) . . . . ?
P1 C23 C28 C27 -166.0(2) . . . . ?
C26 C27 C28 C23 -57.9(4) . . . . ?
C23 P1 C29 C34 -178.3(2) . . . . ?
C35 P1 C29 C34 -66.8(3) . . . . ?
Ni1 P1 C29 C34 64.4(2) . . . . ?
C23 P1 C29 C30 57.7(3) . . . . ?
C35 P1 C29 C30 169.3(2) . . . . ?
Ni1 P1 C29 C30 -59.5(3) . . . . ?
C34 C29 C30 C31 58.8(4) . . . . ?
P1 C29 C30 C31 -173.3(3) . . . . ?
C29 C30 C31 C32 -57.1(4) . . . . ?
C30 C31 C32 C33 53.7(5) . . . . ?
C31 C32 C33 C34 -54.0(4) . . . . ?
C30 C29 C34 C33 -57.8(4) . . . . ?
P1 C29 C34 C33 176.9(2) . . . . ?
C32 C33 C34 C29 56.9(4) . . . . ?
C23 P1 C35 C36 44.5(3) . . . . ?
C29 P1 C35 C36 -62.1(3) . . . . ?
Ni1 P1 C35 C36 165.00(19) . . . . ?
C23 P1 C35 C40 -85.3(3) . . . . ?
C29 P1 C35 C40 168.2(2) . . . . ?
Ni1 P1 C35 C40 35.2(3) . . . . ?
C40 C35 C36 C37 -57.2(4) . . . . ?
P1 C35 C36 C37 171.4(2) . . . . ?
C35 C36 C37 C38 56.7(4) . . . . ?
C36 C37 C38 C39 -54.5(5) . . . . ?
C37 C38 C39 C40 53.6(4) . . . . ?
C38 C39 C40 C35 -54.4(4) . . . . ?
C36 C35 C40 C39 55.8(4) . . . . ?
P1 C35 C40 C39 -170.9(3) . . . . ?
C53 P2 C41 C42 169.3(2) . . . . ?
C47 P2 C41 C42 59.8(2) . . . . ?
Ni2 P2 C41 C42 -64.1(2) . . . . ?
C53 P2 C41 C46 39.7(3) . . . . ?
C47 P2 C41 C46 -69.8(3) . . . . ?
Ni2 P2 C41 C46 166.3(2) . . . . ?
C46 C41 C42 C43 -54.5(4) . . . . ?
P2 C41 C42 C43 171.2(2) . . . . ?
C41 C42 C43 C44 54.9(4) . . . . ?
C42 C43 C44 C45 -54.4(5) . . . . ?
C43 C44 C45 C46 54.8(4) . . . . ?
C44 C45 C46 C41 -55.9(4) . . . . ?
C42 C41 C46 C45 55.2(4) . . . . ?
P2 C41 C46 C45 -174.8(3) . . . . ?
C53 P2 C47 C52 162.3(3) . . . . ?
C41 P2 C47 C52 -88.9(2) . . . . ?
Ni2 P2 C47 C52 29.5(3) . . . . ?
C53 P2 C47 C48 -67.4(3) . . . . ?
C41 P2 C47 C48 41.4(3) . . . . ?
Ni2 P2 C47 C48 159.8(2) . . . . ?
C52 C47 C48 C49 -56.6(4) . . . . ?
P2 C47 C48 C49 171.9(3) . . . . ?
C47 C48 C49 C50 56.1(4) . . . . ?
C48 C49 C50 C51 -55.0(4) . . . . ?
C49 C50 C51 C52 54.0(4) . . . . ?
C50 C51 C52 C47 -55.4(4) . . . . ?
C48 C47 C52 C51 57.5(4) . . . . ?
P2 C47 C52 C51 -168.7(2) . . . . ?
C47 P2 C53 C58B 16.7(13) . . . . ?
C41 P2 C53 C58B -96.5(13) . . . . ?
Ni2 P2 C53 C58B 146.4(12) . . . . ?
C47 P2 C53 C58A -42.8(5) . . . . ?
C41 P2 C53 C58A -156.0(5) . . . . ?
Ni2 P2 C53 C58A 86.9(5) . . . . ?
C47 P2 C53 C54 -175.8(3) . . . . ?
C41 P2 C53 C54 71.1(3) . . . . ?
Ni2 P2 C53 C54 -46.0(4) . . . . ?
C58B C53 C54 C55A -1.4(14) . . . . ?
C58A C53 C54 C55A 52.5(9) . . . . ?
P2 C53 C54 C55A -170.3(5) . . . . ?
C58B C53 C54 C55B -39.3(17) . . . . ?
C58A C53 C54 C55B 14.7(12) . . . . ?
P2 C53 C54 C55B 151.8(9) . . . . ?
C55B C56 C57 C58A -12.2(17) . . . . ?
C55A C56 C57 C58A -56.3(10) . . . . ?
C55B C56 C57 C58B 34.4(19) . . . . ?
C55A C56 C57 C58B -9.6(13) . . . . ?
C55B C56 C55A C54 -57.4(13) . . . . ?
C57 C56 C55A C54 51.2(11) . . . . ?
C53 C54 C55A C56 -48.5(11) . . . . ?
C55B C54 C55A C56 49.2(12) . . . . ?
C58B C53 C58A C57 53.2(9) . . . . ?
C54 C53 C58A C57 -57.5(7) . . . . ?
P2 C53 C58A C57 170.3(4) . . . . ?
C56 C57 C58A C53 59.3(8) . . . . ?
C58B C57 C58A C53 -48.2(8) . . . . ?
C55A C56 C55B C54 57.2(14) . . . . ?
C57 C56 C55B C54 -34(2) . . . . ?
C53 C54 C55B C56 35(2) . . . . ?
C55A C54 C55B C56 -62.5(15) . . . . ?
C58A C53 C58B C57 -53.7(10) . . . . ?
C54 C53 C58B C57 40.7(17) . . . . ?
P2 C53 C58B C57 -152.8(6) . . . . ?
C56 C57 C58B C53 -36.5(17) . . . . ?
C58A C57 C58B C53 55.5(10) . . . . ?
C61 C61 C62 C63 -162(3) 7_665 . . . ?
C65 C64 C65 C66 -167(3) 2_654 . . . ?
C75 O71 C72 C73 4(4) . . . . ?
O71 C72 C73 C74 35(3) . . . . ?
C72 C73 C74 C75 -69(2) . . . . ?
C72 O71 C75 C74 -44(3) . . . . ?
C73 C74 C75 O71 68.5(19) . . . . ?
C85 O81 C82 C83 -56(2) . . . . ?
O81 C82 C83 C84 65(2) . . . . ?
C82 C83 C84 C85 -54(3) . . . . ?
C82 O81 C85 C84 25(3) . . . . ?
C83 C84 C85 O81 18(3) . . . . ?
